data_7132958
loop_
_publ_author_name
'Wang, Long'
'Cheng, Cheng'
'Yu, Changjiang'
'Wu, Qinghua'
'Kang, Zhengxin'
'Wang, Hua'
'Jiao, Lijuan'
'Hao, Erhong'

_publ_section_title
;
 NIR-absorbing and emitting &#x3b1;,&#x3b1;-nitrogen-bridged BODIPY dimers
 with strong excitonic coupling.
;
_journal_issue 38
_journal_name_full 'Chemical communications (Cambridge, England)'
_journal_page_first 5054
_journal_page_last 5057
_journal_paper_doi 10.1039/d4cc00878b
_journal_volume 60
_journal_year 2024
_chemical_formula_moiety 'C50 H45 B2 F4 N5 O2'
_chemical_formula_sum 'C50 H45 B2 F4 N5 O2'
_chemical_formula_weight 845.53
_space_group_crystal_system triclinic
_space_group_IT_number 2
_space_group_name_Hall '-P 1'
_space_group_name_H-M_alt 'P -1'
_atom_sites_solution_hydrogens geom
_audit_creation_date 2024-02-14
_audit_creation_method
;
Olex2 1.3
(compiled 2020.02.04 svn.rd84adfe8 for OlexSys, GUI svn.r6032)
;
_audit_update_record
;
2024-02-15 deposited with the CCDC.	2024-04-10 downloaded from the CCDC.
;
_cell_angle_alpha 71.340(2)
_cell_angle_beta 83.507(2)
_cell_angle_gamma 79.792(2)
_cell_formula_units_Z 4
_cell_length_a 12.9120(16)
_cell_length_b 16.473(2)
_cell_length_c 22.588(3)
_cell_measurement_reflns_used 5643
_cell_measurement_temperature 293.15
_cell_measurement_theta_max 26.201
_cell_measurement_theta_min 2.325
_cell_volume 4471.7(10)
_computing_cell_refinement 'SAINT v8.37A (Bruker, 2015)'
_computing_data_reduction 'SAINT v8.37A (Bruker, 2015)'
_computing_molecular_graphics 'Olex2 1.3 (Dolomanov et al., 2009)'
_computing_publication_material 'Olex2 1.3 (Dolomanov et al., 2009)'
_computing_structure_refinement 'SHELXL 2014/7 (Sheldrick, 2015)'
_diffrn_ambient_temperature 293.15
_diffrn_measured_fraction_theta_full 0.981
_diffrn_measured_fraction_theta_max 0.981
_diffrn_measurement_device_type 'Bruker APEX-II CCD'
_diffrn_measurement_method '\f and \w scans'
_diffrn_radiation_type MoK\a
_diffrn_radiation_wavelength 0.71073
_diffrn_reflns_av_R_equivalents 0.1418
_diffrn_reflns_av_unetI/netI 0.1532
_diffrn_reflns_Laue_measured_fraction_full 0.981
_diffrn_reflns_Laue_measured_fraction_max 0.981
_diffrn_reflns_limit_h_max 14
_diffrn_reflns_limit_h_min -15
_diffrn_reflns_limit_k_max 19
_diffrn_reflns_limit_k_min -19
_diffrn_reflns_limit_l_max 26
_diffrn_reflns_limit_l_min -26
_diffrn_reflns_number 32603
_diffrn_reflns_point_group_measured_fraction_full 0.981
_diffrn_reflns_point_group_measured_fraction_max 0.981
_diffrn_reflns_theta_full 24.999
_diffrn_reflns_theta_max 24.999
_diffrn_reflns_theta_min 0.953
_diffrn_source_current 30.0
_diffrn_source_power 1.5
_diffrn_source_voltage 50.0
_diffrn_standards_number 0
_exptl_absorpt_coefficient_mu 0.088
_exptl_absorpt_correction_type none
_exptl_crystal_colour 'dull dark green'
_exptl_crystal_colour_lustre dull
_exptl_crystal_colour_modifier dark
_exptl_crystal_colour_primary green
_exptl_crystal_density_diffrn 1.256
_exptl_crystal_description block
_exptl_crystal_F_000 1768
_exptl_crystal_size_max 0.19
_exptl_crystal_size_mid 0.18
_exptl_crystal_size_min 0.17
_refine_diff_density_max 0.522
_refine_diff_density_min -0.473
_refine_diff_density_rms 0.059
_refine_ls_extinction_method none
_refine_ls_goodness_of_fit_ref 0.966
_refine_ls_hydrogen_treatment constr
_refine_ls_matrix_type full
_refine_ls_number_parameters 1139
_refine_ls_number_reflns 15462
_refine_ls_number_restraints 17
_refine_ls_restrained_S_all 0.996
_refine_ls_R_factor_all 0.1584
_refine_ls_R_factor_gt 0.0819
_refine_ls_shift/su_max 0.000
_refine_ls_shift/su_mean 0.000
_refine_ls_structure_factor_coef Fsqd
_refine_ls_weighting_details 'w=1/[\s^2^(Fo^2^)+(0.1248P)^2^] where P=(Fo^2^+2Fc^2^)/3'
_refine_ls_weighting_scheme calc
_refine_ls_wR_factor_gt 0.2159
_refine_ls_wR_factor_ref 0.2626
_reflns_Friedel_coverage 0.000
_reflns_number_gt 7134
_reflns_number_total 15462
_reflns_threshold_expression 'I > 2\s(I)'
_cod_data_source_file d4cc00878b2.cif
_cod_data_source_block 2a
_cod_depositor_comments 'Adding full bibliography for 7132958.cif.'
_cod_original_cell_volume 4471.9(10)
_cod_database_code 7132958
_shelx_shelxl_version_number 2014/7
_shelx_space_group_comment
;
The symmetry employed for this shelxl refinement is uniquely defined
by the following loop, which should always be used as a source of
symmetry information in preference to the above space-group names.
They are only intended as comments.
;
_shelx_estimated_absorpt_t_max 0.985
_shelx_estimated_absorpt_t_min 0.983
_olex2_refinement_description
;
1. Fixed Uiso
 At 1.2 times of:
  All C(H) groups, All N(H) groups
 At 1.5 times of:
  All C(H,H,H) groups
2. Restrained distances
 C82-O1
 1.479 with sigma of 0.02
 H82B-H80
 2.45 with sigma of 0.01
3. Rigid bond restraints
 C82, O1
 with sigma for 1-2 distances of 0.002 and sigma for 1-3 distances of 0.001
 O1, C79
 with sigma for 1-2 distances of 0.002 and sigma for 1-3 distances of 0.001
 C5, C6
 with sigma for 1-2 distances of 0.002 and sigma for 1-3 distances of 0.001
4. Uiso/Uaniso restraints and constraints
Uanis(C82) \\sim Ueq, Uanis(O1) \\sim Ueq: with sigma of 0.002 and sigma for
terminal atoms of 0.001
5.a Aromatic/amide H refined with riding coordinates:
 N3(H3), N8(H8), C15(H15), C18(H18), C23(H23), C19(H19), C24(H24), C68(H68),
 C64(H64), C14(H14), C65(H65), C46(H46), C69(H69), C27(H27), C28(H28), C37(H37),
  C94(H94), C96(H96), C73(H73), C35(H35), C31(H31), C10(H10), C53(H53),
 C56(H56), C30(H30), C57(H57), C85(H85), C74(H74), C87(H87), C6(H6), C9(H9),
 C54(H54), C7(H7), C44(H44), C60(H60), C59(H59), C78(H78), C77(H77), C81(H81),
 C80(H80), C4(H4), C3(H3A)
5.b Fitted hexagon refined as free rotating group:
 C79(C78,C77,C76,C81,C80)
5.c Idealised Me refined as rotating group:
 C48(H48A,H48B,H48C), C40(H40A,H40B,H40C), C39(H39A,H39B,H39C), C89(H89A,H89B,
 H89C), C100(H10A,H10B,H10C), C1(H1A,H1B,H1C), C32(H32A,H32B,H32C), C99(H99A,
 H99B,H99C), C98(H98A,H98B,H98C), C90(H90A,H90B,H90C), C50(H50A,H50B,H50C),
 C51(H51A,H51B,H51C), C49(H49A,H49B,H49C), C41(H41A,H41B,H41C), C91(H91A,H91B,
 H91C), C82(H82A,H82B,H82C)
;
_platon_squeeze_void_probe_radius 1.20
_olex2_submission_special_instructions 'No special instructions were received'

loop_
_space_group_symop_operation_xyz
'x, y, z'
'-x, -y, -z'

loop_
_atom_site_label
_atom_site_type_symbol
_atom_site_fract_x
_atom_site_fract_y
_atom_site_fract_z
_atom_site_U_iso_or_equiv
_atom_site_adp_type
_atom_site_occupancy
_atom_site_site_symmetry_order
_atom_site_calc_flag
_atom_site_refinement_flags_posn
_atom_site_refinement_flags_adp
_atom_site_refinement_flags_occupancy
_atom_site_disorder_assembly
_atom_site_disorder_group
F8 F 0.25931(19) 0.04416(14) 0.70961(11) 0.0667(7) Uani 1 1 d . . . . .
F3 F 0.9427(2) 0.46534(16) 0.76121(10) 0.0720(7) Uani 1 1 d . . . . .
F4 F 0.7955(2) 0.53119(15) 0.79933(12) 0.0822(8) Uani 1 1 d . . . . .
F7 F 0.1093(2) 0.01659(15) 0.76839(11) 0.0827(8) Uani 1 1 d . . . . .
F2 F 0.5828(2) 0.63861(16) 0.61330(11) 0.0840(9) Uani 1 1 d . . . . .
F1 F 0.7470(3) 0.65336(16) 0.62554(12) 0.0900(9) Uani 1 1 d . . . . .
N4 N 0.7948(3) 0.3890(2) 0.79702(13) 0.0485(8) Uani 1 1 d . . . . .
N2 N 0.7230(3) 0.5403(2) 0.58687(13) 0.0497(8) Uani 1 1 d . . . . .
N5 N 0.9057(2) 0.41335(19) 0.87228(13) 0.0446(8) Uani 1 1 d . . . . .
N7 N 0.3078(3) 0.2190(2) 0.81743(14) 0.0517(8) Uani 1 1 d . . . . .
F6 F 0.3786(3) 0.0834(2) 0.80241(17) 0.1220(13) Uani 1 1 d . . . . .
N9 N 0.1057(3) 0.1500(2) 0.68678(14) 0.0488(8) Uani 1 1 d . . . . .
N3 N 0.7406(3) 0.4712(2) 0.69530(14) 0.0558(9) Uani 1 1 d . . . . .
H3 H 0.7442 0.5206 0.6998 0.067 Uiso 1 1 calc R U . . .
N8 N 0.2040(3) 0.1943(2) 0.74843(15) 0.0547(9) Uani 1 1 d . . . . .
H8 H 0.2495 0.1489 0.7496 0.066 Uiso 1 1 calc R U . . .
N1 N 0.6910(3) 0.6943(2) 0.51999(14) 0.0565(9) Uani 1 1 d . . . . .
F5 F 0.4715(3) 0.1922(2) 0.75879(13) 0.1144(12) Uani 1 1 d . . . . .
N6 N 0.4652(3) 0.1320(2) 0.87095(16) 0.0610(10) Uani 1 1 d . . . . .
N10 N 0.1195(3) 0.0124(2) 0.66217(15) 0.0583(9) Uani 1 1 d . . . . .
O4 O 1.0949(3) 0.7635(2) 0.87333(16) 0.0882(10) Uani 1 1 d . . . . .
O2 O 0.4591(3) -0.3324(2) 0.78689(15) 0.1012(13) Uani 1 1 d . . . . .
C16 C 0.7358(3) 0.4672(3) 0.63638(17) 0.0480(10) Uani 1 1 d . . . . .
C20 C 0.7799(3) 0.3087(2) 0.84083(16) 0.0465(10) Uani 1 1 d . . . . .
C67 C 0.2191(3) 0.2409(2) 0.78614(17) 0.0476(10) Uani 1 1 d . . . . .
C21 C 0.8312(3) 0.2778(2) 0.89490(17) 0.0490(10) Uani 1 1 d . . . . .
C13 C 0.7282(3) 0.5134(3) 0.53365(17) 0.0509(10) Uani 1 1 d . . . . .
C25 C 0.9717(3) 0.4418(3) 0.90257(18) 0.0514(10) Uani 1 1 d . . . . .
C63 C 0.0250(3) 0.1865(3) 0.64624(18) 0.0534(11) Uani 1 1 d . . . . .
C17 C 0.7400(3) 0.3999(3) 0.74840(17) 0.0515(10) Uani 1 1 d . . . . .
C12 C 0.7219(3) 0.5739(3) 0.47481(17) 0.0535(11) Uani 1 1 d . . . . .
C22 C 0.8952(3) 0.3285(3) 0.90977(17) 0.0498(10) Uani 1 1 d . . . . .
C15 C 0.7466(3) 0.3933(3) 0.61638(18) 0.0550(11) Uani 1 1 d . . . . .
H15 H 0.7553 0.3357 0.6413 0.066 Uiso 1 1 calc R U . . .
C66 C 0.1246(3) 0.2120(3) 0.70920(18) 0.0507(10) Uani 1 1 d . . . . .
C70 C 0.2993(4) 0.2731(3) 0.85541(18) 0.0542(11) Uani 1 1 d . . . . .
C18 C 0.6851(3) 0.3279(3) 0.75845(18) 0.0592(11) Uani 1 1 d . . . . .
H18 H 0.6413 0.3200 0.7314 0.071 Uiso 1 1 calc R U . . .
C33 C 0.8261(3) 0.1881(3) 0.93912(18) 0.0536(11) Uani 1 1 d . . . . .
C23 C 0.9556(3) 0.3067(3) 0.96159(18) 0.0582(11) Uani 1 1 d . . . . .
H23 H 0.9632 0.2541 0.9934 0.070 Uiso 1 1 calc R U . . .
C19 C 0.7108(3) 0.2732(3) 0.81641(18) 0.0586(11) Uani 1 1 d . . . . .
H19 H 0.6861 0.2209 0.8363 0.070 Uiso 1 1 calc R U . . .
C72 C 0.4518(4) 0.1864(3) 0.90810(19) 0.0598(12) Uani 1 1 d . . . . .
C24 C 1.0015(4) 0.3774(3) 0.95685(18) 0.0614(12) Uani 1 1 d . . . . .
H24 H 1.0454 0.3814 0.9854 0.074 Uiso 1 1 calc R U . . .
C42 C 0.7373(4) 0.5428(3) 0.41863(18) 0.0590(12) Uani 1 1 d . . . . .
C47 C 0.8382(4) 0.5105(3) 0.39975(19) 0.0592(12) Uani 1 1 d . . . . .
C68 C 0.1544(4) 0.3096(3) 0.8013(2) 0.0624(12) Uani 1 1 d . . . . .
H68 H 0.0893 0.3368 0.7856 0.075 Uiso 1 1 calc R U . . .
C83 C 0.3598(4) 0.3159(3) 0.9390(2) 0.0595(11) Uani 1 1 d . . . . .
C11 C 0.7065(3) 0.6623(3) 0.46826(18) 0.0586(11) Uani 1 1 d . . . . .
C75 C 0.5488(4) 0.0700(3) 0.8921(2) 0.0687(13) Uani 1 1 d . . . . .
C26 C 1.0034(3) 0.5292(3) 0.88431(18) 0.0547(11) Uani 1 1 d . . . . .
C64 C -0.0044(3) 0.2734(3) 0.6447(2) 0.0618(12) Uani 1 1 d . . . . .
H64 H -0.0570 0.3127 0.6213 0.074 Uiso 1 1 calc R U . . .
C14 C 0.7415(3) 0.4240(3) 0.55219(19) 0.0584(11) Uani 1 1 d . . . . .
H14 H 0.7462 0.3901 0.5258 0.070 Uiso 1 1 calc R U . . .
C71 C 0.3704(4) 0.2581(3) 0.89956(19) 0.0582(11) Uani 1 1 d . . . . .
C65 C 0.0570(3) 0.2903(3) 0.6832(2) 0.0610(12) Uani 1 1 d . . . . .
H65 H 0.0549 0.3428 0.6909 0.073 Uiso 1 1 calc R U . . .
C38 C 0.7730(4) 0.1774(3) 0.99722(19) 0.0633(12) Uani 1 1 d . . . . .
C46 C 0.8504(4) 0.4804(3) 0.3479(2) 0.0727(14) Uani 1 1 d . . . . .
H46 H 0.9174 0.4576 0.3355 0.087 Uiso 1 1 calc R U . . .
C62 C -0.0085(4) 0.1386(3) 0.6141(2) 0.0616(12) Uani 1 1 d . . . . .
C69 C 0.2045(4) 0.3293(3) 0.8433(2) 0.0605(11) Uani 1 1 d . . . . .
H69 H 0.1797 0.3732 0.8611 0.073 Uiso 1 1 calc R U . . .
C92 C -0.1009(4) 0.1768(3) 0.5741(2) 0.0629(12) Uani 1 1 d . . . . .
C27 C 1.1016(4) 0.5354(3) 0.90210(19) 0.0629(12) Uani 1 1 d . . . . .
H27 H 1.1480 0.4849 0.9187 0.075 Uiso 1 1 calc R U . . .
O3 O 0.5778(4) 1.0378(3) 0.6184(2) 0.1358(17) Uani 1 1 d . . . . .
C34 C 0.8778(4) 0.1167(3) 0.9209(2) 0.0631(12) Uani 1 1 d . . . . .
C8 C 0.6800(4) 0.7833(3) 0.4965(2) 0.0686(13) Uani 1 1 d . . . . .
C97 C -0.0882(4) 0.2215(3) 0.5112(2) 0.0743(14) Uani 1 1 d . . . . .
C55 C 0.2386(4) -0.1327(3) 0.6883(2) 0.0646(12) Uani 1 1 d . . . . .
C28 C 1.1307(4) 0.6138(3) 0.8956(2) 0.0690(13) Uani 1 1 d . . . . .
H28 H 1.1970 0.6164 0.9065 0.083 Uiso 1 1 calc R U . . .
C61 C 0.0413(4) 0.0534(3) 0.6197(2) 0.0667(13) Uani 1 1 d . . . . .
C29 C 1.0614(4) 0.6891(3) 0.8726(2) 0.0684(13) Uani 1 1 d . . . . .
C84 C 0.4084(4) 0.3910(3) 0.9177(2) 0.0680(13) Uani 1 1 d . . . . .
C52 C 0.3881(4) -0.2688(3) 0.7517(2) 0.0702(13) Uani 1 1 d . . . . .
C37 C 0.7768(4) 0.0922(4) 1.0383(2) 0.0760(15) Uani 1 1 d . . . . .
H37 H 0.7446 0.0843 1.0783 0.091 Uiso 1 1 calc R U . . .
C5 C 0.6552(4) 0.8434(3) 0.5330(2) 0.0732(13) Uani 1 1 d . U . . .
C93 C -0.2030(4) 0.1675(3) 0.6031(2) 0.0717(13) Uani 1 1 d . . . . .
C94 C -0.2877(4) 0.2033(3) 0.5662(3) 0.0816(15) Uani 1 1 d . . . . .
H94 H -0.3549 0.1964 0.5848 0.098 Uiso 1 1 calc R U . . .
C96 C -0.1787(5) 0.2560(3) 0.4770(2) 0.0806(15) Uani 1 1 d . . . . .
H96 H -0.1704 0.2854 0.4345 0.097 Uiso 1 1 calc R U . . .
C88 C 0.3017(4) 0.2973(3) 0.9960(2) 0.0698(13) Uani 1 1 d . . . . .
C45 C 0.7658(5) 0.4836(4) 0.3144(2) 0.0791(15) Uani 1 1 d . . . . .
C95 C -0.2789(5) 0.2484(3) 0.5036(3) 0.0821(16) Uani 1 1 d . . . . .
C58 C 0.1575(4) -0.0664(3) 0.6530(2) 0.0724(13) Uani 1 1 d . . . . .
C36 C 0.8244(5) 0.0217(4) 1.0228(3) 0.0796(16) Uani 1 1 d . . . . .
C73 C 0.5275(4) 0.1556(3) 0.9521(2) 0.0750(14) Uani 1 1 d . . . . .
H73 H 0.5361 0.1797 0.9830 0.090 Uiso 1 1 calc R U . . .
C35 C 0.8768(4) 0.0346(3) 0.9632(3) 0.0810(15) Uani 1 1 d . . . . .
H35 H 0.9117 -0.0132 0.9520 0.097 Uiso 1 1 calc R U . . .
C31 C 0.9398(4) 0.6050(3) 0.8587(2) 0.0706(13) Uani 1 1 d . . . . .
H31 H 0.8759 0.6032 0.8442 0.085 Uiso 1 1 calc R U . . .
C86 C 0.3362(4) 0.4288(4) 1.0103(3) 0.0845(16) Uani 1 1 d . . . . .
B2 B 0.8616(4) 0.4522(3) 0.8069(2) 0.0493(12) Uani 1 1 d . . . . .
C10 C 0.7037(4) 0.7336(3) 0.4137(2) 0.0784(15) Uani 1 1 d . . . . .
H10 H 0.7113 0.7316 0.3727 0.094 Uiso 1 1 calc R U . . .
C53 C 0.3753(4) -0.2539(3) 0.6899(2) 0.0811(15) Uani 1 1 d . . . . .
H53 H 0.4168 -0.2890 0.6685 0.097 Uiso 1 1 calc R U . . .
C56 C 0.2529(4) -0.1487(3) 0.7509(2) 0.0812(15) Uani 1 1 d . . . . .
H56 H 0.2123 -0.1132 0.7723 0.097 Uiso 1 1 calc R U . . .
C48 C 0.9337(4) 0.5046(3) 0.4343(2) 0.0720(13) Uani 1 1 d . . . . .
H48A H 0.9270 0.5541 0.4488 0.108 Uiso 1 1 calc R U . . .
H48B H 0.9958 0.5032 0.4066 0.108 Uiso 1 1 calc R U . . .
H48C H 0.9393 0.4527 0.4694 0.108 Uiso 1 1 calc R U . . .
C30 C 0.9672(4) 0.6851(3) 0.8537(2) 0.0756(14) Uani 1 1 d . . . . .
H30 H 0.9208 0.7357 0.8374 0.091 Uiso 1 1 calc R U . . .
C57 C 0.3256(5) -0.2157(3) 0.7823(2) 0.0866(17) Uani 1 1 d . . . . .
H57 H 0.3327 -0.2254 0.8246 0.104 Uiso 1 1 calc R U . . .
C43 C 0.6512(4) 0.5475(4) 0.3841(2) 0.0776(15) Uani 1 1 d . . . . .
C85 C 0.3936(4) 0.4463(3) 0.9543(3) 0.0799(15) Uani 1 1 d . . . . .
H85 H 0.4237 0.4969 0.9401 0.096 Uiso 1 1 calc R U . . .
B4 B 0.1510(4) 0.0526(3) 0.7081(2) 0.0524(12) Uani 1 1 d . . . . .
C74 C 0.5870(4) 0.0838(3) 0.9422(2) 0.0797(15) Uani 1 1 d . . . . .
H74 H 0.6434 0.0500 0.9650 0.096 Uiso 1 1 calc R U . . .
C40 C 0.9348(4) 0.1258(3) 0.8582(2) 0.0895(16) Uani 1 1 d . . . . .
H40A H 0.9739 0.0707 0.8576 0.134 Uiso 1 1 calc R U . . .
H40B H 0.9824 0.1672 0.8505 0.134 Uiso 1 1 calc R U . . .
H40C H 0.8848 0.1452 0.8264 0.134 Uiso 1 1 calc R U . . .
C39 C 0.7125(4) 0.2514(3) 1.0169(2) 0.0860(16) Uani 1 1 d . . . . .
H39A H 0.6594 0.2308 1.0489 0.129 Uiso 1 1 calc R U . . .
H39B H 0.6795 0.2938 0.9815 0.129 Uiso 1 1 calc R U . . .
H39C H 0.7596 0.2773 1.0328 0.129 Uiso 1 1 calc R U . . .
C87 C 0.2913(4) 0.3541(4) 1.0303(2) 0.0865(16) Uani 1 1 d . . . . .
H87 H 0.2523 0.3415 1.0685 0.104 Uiso 1 1 calc R U . . .
C6 C 0.5904(5) 0.8324(3) 0.5867(2) 0.0883(16) Uani 1 1 d . U . . .
H6 H 0.5637 0.7804 0.6040 0.106 Uiso 1 1 calc R U . . .
C9 C 0.6879(4) 0.8060(3) 0.4316(2) 0.0874(17) Uani 1 1 d . . . . .
H9 H 0.6831 0.8624 0.4046 0.105 Uiso 1 1 calc R U . . .
C54 C 0.3010(4) -0.1870(3) 0.6588(2) 0.0847(16) Uani 1 1 d . . . . .
H54 H 0.2929 -0.1783 0.6167 0.102 Uiso 1 1 calc R U . . .
C7 C 0.5630(5) 0.8967(4) 0.6166(3) 0.0892(16) Uani 1 1 d . . . . .
H7 H 0.5186 0.8875 0.6528 0.107 Uiso 1 1 calc R U . . .
B1 B 0.6864(4) 0.6339(3) 0.5883(2) 0.0552(13) Uani 1 1 d . . . . .
C44 C 0.6691(5) 0.5176(4) 0.3332(2) 0.0925(18) Uani 1 1 d . . . . .
H44 H 0.6120 0.5207 0.3105 0.111 Uiso 1 1 calc R U . . .
C60 C 0.0305(5) -0.0007(4) 0.5855(3) 0.0974(19) Uani 1 1 d . . . . .
H60 H -0.0167 0.0106 0.5546 0.117 Uiso 1 1 calc R U . . .
C2 C 0.6009(5) 0.9705(4) 0.5926(3) 0.1008(19) Uani 1 1 d . . . . .
O1 O 0.7305(5) -0.1989(4) 0.7933(3) 0.1740(19) Uani 1 1 d D U . . .
C89 C 0.2492(5) 0.2171(4) 1.0190(2) 0.0985(18) Uani 1 1 d . . . . .
H89A H 0.2112 0.2149 1.0584 0.148 Uiso 1 1 calc R U . . .
H89B H 0.3019 0.1667 1.0242 0.148 Uiso 1 1 calc R U . . .
H89C H 0.2012 0.2187 0.9891 0.148 Uiso 1 1 calc R U . . .
C59 C 0.1027(5) -0.0739(4) 0.6058(3) 0.107(2) Uani 1 1 d . . . . .
H59 H 0.1134 -0.1211 0.5905 0.128 Uiso 1 1 calc R U . . .
B3 B 0.4080(5) 0.1539(4) 0.8104(3) 0.0734(17) Uani 1 1 d . . . . .
C100 C -0.3730(5) 0.2898(4) 0.4655(3) 0.113(2) Uani 1 1 d . . . . .
H10A H -0.4139 0.2461 0.4662 0.170 Uiso 1 1 calc R U . . .
H10B H -0.3499 0.3179 0.4231 0.170 Uiso 1 1 calc R U . . .
H10C H -0.4155 0.3318 0.4828 0.170 Uiso 1 1 calc R U . . .
C1 C 0.5143(5) 1.0267(4) 0.6734(3) 0.109(2) Uani 1 1 d . . . . .
H1A H 0.4487 1.0111 0.6678 0.164 Uiso 1 1 calc R U . . .
H1B H 0.5008 1.0799 0.6839 0.164 Uiso 1 1 calc R U . . .
H1C H 0.5494 0.9817 0.7066 0.164 Uiso 1 1 calc R U . . .
C32 C 1.0233(5) 0.8412(4) 0.8564(3) 0.111(2) Uani 1 1 d . . . . .
H32A H 1.0056 0.8539 0.8139 0.167 Uiso 1 1 calc R U . . .
H32B H 1.0550 0.8877 0.8602 0.167 Uiso 1 1 calc R U . . .
H32C H 0.9606 0.8350 0.8836 0.167 Uiso 1 1 calc R U . . .
C99 C -0.2180(5) 0.1207(4) 0.6714(3) 0.108(2) Uani 1 1 d . . . . .
H99A H -0.1861 0.0612 0.6796 0.162 Uiso 1 1 calc R U . . .
H99B H -0.2920 0.1233 0.6833 0.162 Uiso 1 1 calc R U . . .
H99C H -0.1857 0.1474 0.6950 0.162 Uiso 1 1 calc R U . . .
C98 C 0.0185(5) 0.2339(4) 0.4804(3) 0.112(2) Uani 1 1 d . . . . .
H98A H 0.0499 0.2684 0.4985 0.168 Uiso 1 1 calc R U . . .
H98B H 0.0125 0.2628 0.4364 0.168 Uiso 1 1 calc R U . . .
H98C H 0.0618 0.1785 0.4865 0.168 Uiso 1 1 calc R U . . .
C90 C 0.4728(5) 0.4118(4) 0.8574(3) 0.108(2) Uani 1 1 d . . . . .
H90A H 0.5032 0.3592 0.8484 0.163 Uiso 1 1 calc R U . . .
H90B H 0.5281 0.4421 0.8605 0.163 Uiso 1 1 calc R U . . .
H90C H 0.4289 0.4477 0.8244 0.163 Uiso 1 1 calc R U . . .
C50 C 0.7844(6) 0.4476(4) 0.2591(2) 0.119(2) Uani 1 1 d . . . . .
H50A H 0.7865 0.3859 0.2740 0.179 Uiso 1 1 calc R U . . .
H50B H 0.8503 0.4611 0.2370 0.179 Uiso 1 1 calc R U . . .
H50C H 0.7282 0.4732 0.2313 0.179 Uiso 1 1 calc R U . . .
C51 C 0.5343(5) -0.3799(4) 0.7545(3) 0.114(2) Uani 1 1 d . . . . .
H51A H 0.5783 -0.3415 0.7259 0.171 Uiso 1 1 calc R U . . .
H51B H 0.4983 -0.4054 0.7317 0.171 Uiso 1 1 calc R U . . .
H51C H 0.5772 -0.4248 0.7841 0.171 Uiso 1 1 calc R U . . .
C79 C 0.6771(4) -0.1339(2) 0.8158(2) 0.125(2) Uani 1 1 d G U . . .
C78 C 0.7375(3) -0.0720(3) 0.81595(19) 0.118(2) Uani 1 1 d G . . . .
H78 H 0.8071 -0.0754 0.7997 0.142 Uiso 1 1 calc R U . . .
C77 C 0.6940(3) -0.0051(2) 0.84029(19) 0.0986(18) Uani 1 1 d G . . . .
H77 H 0.7344 0.0363 0.8404 0.118 Uiso 1 1 calc R U . . .
C76 C 0.5900(3) -0.0001(2) 0.86454(16) 0.0731(14) Uani 1 1 d G . . . .
C81 C 0.5296(2) -0.0620(3) 0.86444(18) 0.0900(16) Uani 1 1 d G . . . .
H81 H 0.4600 -0.0586 0.8807 0.108 Uiso 1 1 calc R U . . .
C80 C 0.5731(4) -0.1289(2) 0.8401(2) 0.113(2) Uani 1 1 d G . . . .
H80 H 0.5327 -0.1703 0.8400 0.136 Uiso 1 1 calc DR U . . .
C49 C 0.5408(5) 0.5813(6) 0.4043(3) 0.138(3) Uani 1 1 d . . . . .
H49A H 0.5247 0.6421 0.3825 0.208 Uiso 1 1 calc R U . . .
H49B H 0.5362 0.5725 0.4486 0.208 Uiso 1 1 calc R U . . .
H49C H 0.4914 0.5509 0.3946 0.208 Uiso 1 1 calc R U . . .
C4 C 0.6912(6) 0.9232(4) 0.5091(3) 0.126(2) Uani 1 1 d . . . . .
H4 H 0.7346 0.9336 0.4725 0.152 Uiso 1 1 calc R U . . .
C41 C 0.8219(5) -0.0685(3) 1.0677(3) 0.123(2) Uani 1 1 d . . . . .
H41A H 0.8804 -0.1073 1.0572 0.184 Uiso 1 1 calc R U . . .
H41B H 0.7571 -0.0876 1.0648 0.184 Uiso 1 1 calc R U . . .
H41C H 0.8266 -0.0678 1.1097 0.184 Uiso 1 1 calc R U . . .
C91 C 0.3217(5) 0.4925(5) 1.0476(3) 0.128(3) Uani 1 1 d . . . . .
H91A H 0.3624 0.4684 1.0839 0.192 Uiso 1 1 calc R U . . .
H91B H 0.2485 0.5038 1.0605 0.192 Uiso 1 1 calc R U . . .
H91C H 0.3449 0.5457 1.0221 0.192 Uiso 1 1 calc R U . . .
C3 C 0.6652(6) 0.9869(4) 0.5372(4) 0.142(3) Uani 1 1 d . . . . .
H3A H 0.6898 1.0398 0.5199 0.170 Uiso 1 1 calc R U . . .
C82 C 0.6636(9) -0.2552(7) 0.7872(5) 0.230(3) Uani 1 1 d D U . . .
H82A H 0.5972 -0.2222 0.7729 0.344 Uiso 1 1 calc R U . . .
H82B H 0.6523 -0.2975 0.8271 0.344 Uiso 1 1 calc DR U . . .
H82C H 0.6961 -0.2842 0.7576 0.344 Uiso 1 1 calc R U . . .

loop_
_atom_site_aniso_label
_atom_site_aniso_U_11
_atom_site_aniso_U_22
_atom_site_aniso_U_33
_atom_site_aniso_U_23
_atom_site_aniso_U_13
_atom_site_aniso_U_12
F8 0.0579(17) 0.0604(15) 0.0830(16) -0.0252(12) -0.0242(13) 0.0069(12)
F3 0.0718(18) 0.0869(18) 0.0553(14) -0.0108(12) 0.0014(13) -0.0304(14)
F4 0.094(2) 0.0567(16) 0.1032(19) -0.0375(14) -0.0490(16) 0.0203(14)
F7 0.122(2) 0.0528(15) 0.0619(15) -0.0124(12) 0.0134(15) -0.0058(14)
F2 0.098(2) 0.0636(16) 0.0719(16) -0.0125(13) 0.0201(15) 0.0056(14)
F1 0.141(3) 0.0637(17) 0.0727(16) -0.0171(13) -0.0385(17) -0.0202(16)
N4 0.053(2) 0.050(2) 0.0412(18) -0.0095(15) -0.0098(16) -0.0087(16)
N2 0.056(2) 0.050(2) 0.0407(17) -0.0107(15) -0.0113(15) -0.0019(16)
N5 0.042(2) 0.0476(19) 0.0443(17) -0.0118(15) -0.0050(15) -0.0099(15)
N7 0.054(2) 0.048(2) 0.0546(19) -0.0199(16) -0.0156(17) 0.0018(17)
F6 0.122(3) 0.089(2) 0.187(3) -0.089(2) -0.105(2) 0.0507(19)
N9 0.047(2) 0.0456(19) 0.0548(19) -0.0148(16) -0.0152(16) -0.0042(16)
N3 0.077(3) 0.046(2) 0.0454(19) -0.0103(15) -0.0209(17) -0.0069(17)
N8 0.056(2) 0.047(2) 0.065(2) -0.0226(17) -0.0256(18) 0.0073(16)
N1 0.062(2) 0.053(2) 0.0473(19) -0.0100(16) -0.0021(17) -0.0012(17)
F5 0.089(2) 0.163(3) 0.0707(18) -0.0324(19) -0.0023(17) 0.025(2)
N6 0.056(2) 0.061(2) 0.067(2) -0.0189(19) -0.0258(19) -0.0010(19)
N10 0.057(2) 0.054(2) 0.069(2) -0.0243(18) -0.0179(19) -0.0014(18)
O4 0.094(3) 0.067(2) 0.105(3) -0.0172(19) -0.008(2) -0.032(2)
O2 0.105(3) 0.089(2) 0.076(2) -0.0052(19) -0.002(2) 0.035(2)
C16 0.046(3) 0.053(3) 0.042(2) -0.0094(19) -0.0168(18) 0.0001(19)
C20 0.051(3) 0.048(2) 0.040(2) -0.0081(18) -0.0067(19) -0.012(2)
C67 0.052(3) 0.042(2) 0.051(2) -0.0161(19) -0.014(2) -0.004(2)
C21 0.050(3) 0.051(2) 0.045(2) -0.0108(19) -0.006(2) -0.009(2)
C13 0.049(3) 0.062(3) 0.044(2) -0.020(2) -0.0075(19) -0.003(2)
C25 0.045(3) 0.060(3) 0.056(2) -0.024(2) -0.005(2) -0.010(2)
C63 0.049(3) 0.053(3) 0.061(2) -0.017(2) -0.017(2) -0.006(2)
C17 0.056(3) 0.057(3) 0.040(2) -0.0135(19) -0.008(2) -0.002(2)
C12 0.051(3) 0.066(3) 0.043(2) -0.018(2) -0.0087(19) -0.002(2)
C22 0.047(3) 0.051(3) 0.049(2) -0.0102(19) -0.006(2) -0.009(2)
C15 0.060(3) 0.050(3) 0.053(2) -0.015(2) -0.007(2) 0.000(2)
C66 0.052(3) 0.045(2) 0.058(2) -0.016(2) -0.015(2) -0.006(2)
C70 0.061(3) 0.052(3) 0.055(2) -0.023(2) -0.014(2) -0.004(2)
C18 0.059(3) 0.072(3) 0.055(3) -0.019(2) -0.016(2) -0.021(2)
C33 0.062(3) 0.054(3) 0.047(2) -0.007(2) -0.014(2) -0.020(2)
C23 0.059(3) 0.062(3) 0.051(2) -0.007(2) -0.019(2) -0.011(2)
C19 0.064(3) 0.057(3) 0.051(2) -0.006(2) -0.006(2) -0.019(2)
C72 0.061(3) 0.066(3) 0.059(3) -0.023(2) -0.016(2) -0.013(2)
C24 0.063(3) 0.075(3) 0.049(2) -0.016(2) -0.018(2) -0.014(2)
C42 0.052(3) 0.077(3) 0.046(2) -0.018(2) -0.001(2) -0.010(2)
C47 0.064(3) 0.063(3) 0.051(2) -0.013(2) -0.004(2) -0.016(2)
C68 0.057(3) 0.058(3) 0.075(3) -0.028(2) -0.012(2) 0.006(2)
C83 0.060(3) 0.064(3) 0.063(3) -0.029(2) -0.011(2) -0.009(2)
C11 0.060(3) 0.067(3) 0.046(2) -0.018(2) -0.001(2) -0.001(2)
C75 0.058(3) 0.062(3) 0.086(3) -0.016(3) -0.030(3) -0.003(2)
C26 0.053(3) 0.055(3) 0.058(2) -0.020(2) 0.002(2) -0.009(2)
C64 0.055(3) 0.045(3) 0.087(3) -0.021(2) -0.026(2) 0.001(2)
C14 0.062(3) 0.058(3) 0.061(3) -0.028(2) -0.005(2) -0.008(2)
C71 0.062(3) 0.058(3) 0.058(3) -0.018(2) -0.005(2) -0.015(2)
C65 0.065(3) 0.045(2) 0.076(3) -0.020(2) -0.029(2) 0.000(2)
C38 0.074(3) 0.069(3) 0.051(3) -0.010(2) -0.014(2) -0.030(3)
C46 0.083(4) 0.077(3) 0.062(3) -0.025(2) 0.013(3) -0.026(3)
C62 0.063(3) 0.056(3) 0.069(3) -0.020(2) -0.022(2) -0.006(2)
C69 0.059(3) 0.061(3) 0.068(3) -0.032(2) -0.007(2) 0.000(2)
C92 0.066(3) 0.054(3) 0.077(3) -0.029(2) -0.030(3) 0.002(2)
C27 0.057(3) 0.067(3) 0.074(3) -0.033(2) -0.010(2) -0.008(2)
O3 0.143(4) 0.100(3) 0.186(5) -0.082(3) 0.046(4) -0.039(3)
C34 0.056(3) 0.058(3) 0.074(3) -0.011(2) -0.025(2) -0.007(2)
C8 0.074(3) 0.052(3) 0.064(3) -0.006(2) 0.005(2) 0.004(2)
C97 0.075(4) 0.072(3) 0.081(3) -0.032(3) -0.029(3) 0.007(3)
C55 0.074(3) 0.048(3) 0.075(3) -0.022(2) -0.015(3) -0.005(2)
C28 0.060(3) 0.080(4) 0.082(3) -0.038(3) -0.009(3) -0.018(3)
C61 0.065(3) 0.056(3) 0.086(3) -0.028(2) -0.028(3) 0.000(2)
C29 0.078(4) 0.060(3) 0.072(3) -0.020(2) -0.003(3) -0.022(3)
C84 0.059(3) 0.075(3) 0.077(3) -0.030(3) 0.002(2) -0.019(3)
C52 0.075(3) 0.058(3) 0.063(3) -0.008(2) 0.003(3) 0.003(3)
C37 0.084(4) 0.089(4) 0.050(3) 0.006(3) -0.020(2) -0.044(3)
C5 0.083(4) 0.050(3) 0.079(3) -0.010(2) 0.004(2) -0.014(3)
C93 0.061(4) 0.063(3) 0.099(4) -0.027(3) -0.033(3) -0.009(3)
C94 0.066(4) 0.073(3) 0.122(5) -0.046(3) -0.031(3) -0.007(3)
C96 0.107(5) 0.065(3) 0.075(3) -0.034(3) -0.031(3) 0.011(3)
C88 0.075(3) 0.087(3) 0.058(3) -0.030(3) -0.001(3) -0.026(3)
C45 0.096(4) 0.108(4) 0.052(3) -0.041(3) 0.008(3) -0.042(3)
C95 0.084(4) 0.072(3) 0.108(4) -0.051(3) -0.043(4) 0.007(3)
C58 0.075(3) 0.061(3) 0.091(3) -0.036(3) -0.022(3) 0.000(3)
C36 0.080(4) 0.067(4) 0.086(4) 0.006(3) -0.040(3) -0.030(3)
C73 0.075(4) 0.087(4) 0.074(3) -0.030(3) -0.026(3) -0.018(3)
C35 0.068(3) 0.057(3) 0.117(4) -0.014(3) -0.040(3) -0.007(2)
C31 0.063(3) 0.073(3) 0.076(3) -0.011(3) -0.019(2) -0.024(3)
C86 0.068(4) 0.106(4) 0.104(4) -0.069(4) -0.004(3) -0.009(3)
B2 0.048(3) 0.047(3) 0.054(3) -0.018(2) -0.006(2) -0.003(2)
C10 0.100(4) 0.073(3) 0.047(3) -0.005(2) -0.002(3) 0.000(3)
C53 0.095(4) 0.065(3) 0.075(3) -0.023(3) -0.004(3) 0.011(3)
C56 0.088(4) 0.062(3) 0.080(3) -0.019(3) 0.003(3) 0.013(3)
C48 0.058(3) 0.081(3) 0.079(3) -0.028(3) -0.010(3) -0.005(2)
C30 0.076(4) 0.059(3) 0.087(3) -0.009(3) -0.025(3) -0.012(3)
C57 0.112(5) 0.072(3) 0.060(3) -0.015(3) 0.004(3) 0.013(3)
C43 0.054(3) 0.120(4) 0.063(3) -0.033(3) -0.004(3) -0.015(3)
C85 0.069(4) 0.081(4) 0.114(4) -0.060(3) 0.000(3) -0.022(3)
B4 0.051(3) 0.045(3) 0.060(3) -0.015(2) -0.009(2) -0.003(2)
C74 0.072(4) 0.081(4) 0.089(4) -0.021(3) -0.041(3) -0.006(3)
C40 0.074(4) 0.090(4) 0.103(4) -0.034(3) -0.005(3) -0.001(3)
C39 0.104(4) 0.103(4) 0.065(3) -0.033(3) 0.017(3) -0.054(3)
C87 0.087(4) 0.111(5) 0.079(3) -0.049(3) 0.005(3) -0.029(3)
C6 0.099(4) 0.070(3) 0.086(3) -0.017(3) 0.010(3) -0.011(3)
C9 0.108(4) 0.067(4) 0.061(3) 0.007(3) 0.002(3) 0.003(3)
C54 0.098(4) 0.076(3) 0.081(3) -0.037(3) -0.017(3) 0.019(3)
C7 0.094(4) 0.072(4) 0.101(4) -0.032(3) 0.007(3) -0.008(3)
B1 0.064(4) 0.050(3) 0.052(3) -0.013(2) -0.013(3) -0.005(3)
C44 0.084(4) 0.150(5) 0.057(3) -0.038(3) -0.014(3) -0.036(4)
C60 0.111(5) 0.088(4) 0.121(4) -0.065(4) -0.062(4) 0.012(3)
C2 0.099(5) 0.065(4) 0.136(5) -0.042(4) 0.039(4) -0.016(3)
O1 0.169(3) 0.158(2) 0.184(3) -0.0680(18) -0.0094(18) 0.0301(17)
C89 0.109(5) 0.116(5) 0.074(3) -0.019(3) 0.006(3) -0.053(4)
C59 0.131(5) 0.070(4) 0.145(5) -0.070(4) -0.064(4) 0.025(3)
B3 0.077(4) 0.055(3) 0.098(5) -0.036(3) -0.037(4) 0.009(3)
C100 0.101(5) 0.121(5) 0.137(5) -0.063(4) -0.072(4) 0.023(4)
C1 0.114(5) 0.109(5) 0.119(5) -0.063(4) 0.007(4) -0.011(4)
C32 0.104(5) 0.066(4) 0.153(5) -0.013(4) 0.001(4) -0.027(3)
C99 0.090(4) 0.110(5) 0.110(4) -0.003(4) -0.010(4) -0.035(4)
C98 0.094(5) 0.131(5) 0.092(4) -0.017(4) -0.009(4) 0.005(4)
C90 0.133(5) 0.101(4) 0.105(4) -0.045(3) 0.036(4) -0.055(4)
C50 0.157(6) 0.151(6) 0.080(4) -0.059(4) 0.012(4) -0.070(5)
C51 0.109(5) 0.106(5) 0.092(4) -0.015(3) 0.005(4) 0.039(4)
C79 0.114(6) 0.086(5) 0.175(7) -0.041(4) -0.061(5) 0.021(4)
C78 0.079(4) 0.096(5) 0.165(6) -0.041(4) -0.007(4) 0.027(4)
C77 0.073(4) 0.071(4) 0.137(5) -0.019(3) -0.019(4) 0.011(3)
C76 0.058(3) 0.062(3) 0.093(3) -0.013(3) -0.034(3) 0.008(3)
C81 0.073(4) 0.070(4) 0.132(5) -0.036(3) -0.028(3) -0.001(3)
C80 0.097(5) 0.081(4) 0.164(6) -0.035(4) -0.051(5) 0.002(4)
C49 0.058(4) 0.261(9) 0.105(5) -0.074(5) -0.022(3) -0.006(5)
C4 0.163(7) 0.083(4) 0.126(5) -0.037(4) 0.050(5) -0.029(4)
C41 0.130(6) 0.074(4) 0.141(5) 0.030(4) -0.050(4) -0.045(4)
C91 0.111(5) 0.162(6) 0.166(6) -0.129(5) 0.015(4) -0.033(5)
C3 0.170(7) 0.079(4) 0.176(7) -0.051(5) 0.061(6) -0.043(5)
C82 0.230(4) 0.230(3) 0.231(4) -0.0715(14) -0.0153(11) -0.0350(12)

loop_
_atom_type_symbol
_atom_type_description
_atom_type_scat_dispersion_real
_atom_type_scat_dispersion_imag
_atom_type_scat_source
C C 0.0033 0.0016 'International Tables Vol C Tables 4.2.6.8 and 6.1.1.4'
H H 0.0000 0.0000 'International Tables Vol C Tables 4.2.6.8 and 6.1.1.4'
B B 0.0013 0.0007 'International Tables Vol C Tables 4.2.6.8 and 6.1.1.4'
F F 0.0171 0.0103 'International Tables Vol C Tables 4.2.6.8 and 6.1.1.4'
N N 0.0061 0.0033 'International Tables Vol C Tables 4.2.6.8 and 6.1.1.4'
O O 0.0106 0.0060 'International Tables Vol C Tables 4.2.6.8 and 6.1.1.4'

loop_
_geom_angle_atom_site_label_1
_geom_angle_atom_site_label_2
_geom_angle_atom_site_label_3
_geom_angle
_geom_angle_site_symmetry_1
_geom_angle_site_symmetry_3
_geom_angle_publ_flag
C20 N4 B2 124.6(3) . . ?
C17 N4 C20 107.6(3) . . ?
C17 N4 B2 127.7(3) . . ?
C16 N2 C13 106.5(3) . . ?
C16 N2 B1 127.5(3) . . ?
C13 N2 B1 124.8(3) . . ?
C25 N5 C22 105.6(3) . . ?
C25 N5 B2 131.9(3) . . ?
C22 N5 B2 121.8(3) . . ?
C67 N7 C70 106.9(3) . . ?
C67 N7 B3 128.8(4) . . ?
C70 N7 B3 124.0(4) . . ?
C63 N9 B4 124.4(3) . . ?
C66 N9 C63 107.3(3) . . ?
C66 N9 B4 127.8(3) . . ?
C16 N3 H3 118.3 . . ?
C16 N3 C17 123.3(3) . . ?
C17 N3 H3 118.3 . . ?
C67 N8 H8 116.5 . . ?
C66 N8 H8 116.5 . . ?
C66 N8 C67 126.9(3) . . ?
C11 N1 B1 122.3(3) . . ?
C8 N1 C11 107.0(3) . . ?
C8 N1 B1 130.7(4) . . ?
C72 N6 B3 123.0(4) . . ?
C75 N6 C72 106.7(4) . . ?
C75 N6 B3 129.2(4) . . ?
C61 N10 B4 123.3(4) . . ?
C58 N10 C61 106.9(3) . . ?
C58 N10 B4 129.8(4) . . ?
C29 O4 C32 117.6(4) . . ?
C52 O2 C51 116.9(4) . . ?
N2 C16 N3 121.0(4) . . ?
N2 C16 C15 110.4(3) . . ?
N3 C16 C15 128.5(3) . . ?
C21 C20 N4 121.0(4) . . ?
C21 C20 C19 131.5(4) . . ?
C19 C20 N4 107.5(3) . . ?
N7 C67 N8 119.0(3) . . ?
N7 C67 C68 110.1(4) . . ?
N8 C67 C68 130.8(4) . . ?
C20 C21 C22 120.3(3) . . ?
C20 C21 C33 122.0(4) . . ?
C22 C21 C33 117.6(3) . . ?
C12 C13 N2 120.2(4) . . ?
C14 C13 N2 108.6(3) . . ?
C14 C13 C12 131.1(4) . . ?
N5 C25 C24 109.8(4) . . ?
N5 C25 C26 127.3(4) . . ?
C24 C25 C26 122.8(4) . . ?
N9 C63 C64 107.9(4) . . ?
C62 C63 N9 120.2(4) . . ?
C62 C63 C64 131.8(4) . . ?
N4 C17 N3 122.7(4) . . ?
N4 C17 C18 110.6(3) . . ?
N3 C17 C18 126.7(4) . . ?
C13 C12 C42 118.8(4) . . ?
C13 C12 C11 120.3(4) . . ?
C11 C12 C42 120.9(3) . . ?
N5 C22 C21 122.7(3) . . ?
C23 C22 N5 109.0(4) . . ?
C23 C22 C21 128.2(4) . . ?
C16 C15 H15 127.1 . . ?
C14 C15 C16 105.8(3) . . ?
C14 C15 H15 127.1 . . ?
N9 C66 N8 119.5(3) . . ?
N9 C66 C65 110.2(4) . . ?
N8 C66 C65 130.3(4) . . ?
C71 C70 N7 120.5(4) . . ?
C71 C70 C69 131.9(4) . . ?
C69 C70 N7 107.0(4) . . ?
C17 C18 H18 127.4 . . ?
C19 C18 C17 105.3(4) . . ?
C19 C18 H18 127.4 . . ?
C38 C33 C21 119.8(4) . . ?
C38 C33 C34 121.3(4) . . ?
C34 C33 C21 118.9(4) . . ?
C22 C23 H23 126.5 . . ?
C24 C23 C22 107.1(4) . . ?
C24 C23 H23 126.5 . . ?
C20 C19 H19 125.5 . . ?
C18 C19 C20 109.0(4) . . ?
C18 C19 H19 125.5 . . ?
N6 C72 C71 122.0(4) . . ?
C73 C72 N6 108.2(4) . . ?
C73 C72 C71 129.7(4) . . ?
C25 C24 H24 125.7 . . ?
C23 C24 C25 108.5(4) . . ?
C23 C24 H24 125.7 . . ?
C47 C42 C12 119.5(4) . . ?
C47 C42 C43 119.8(4) . . ?
C43 C42 C12 120.7(4) . . ?
C42 C47 C46 118.5(4) . . ?
C42 C47 C48 122.4(4) . . ?
C46 C47 C48 119.0(4) . . ?
C67 C68 H68 126.6 . . ?
C69 C68 C67 106.8(4) . . ?
C69 C68 H68 126.6 . . ?
C84 C83 C71 119.1(4) . . ?
C88 C83 C71 120.7(4) . . ?
C88 C83 C84 120.1(4) . . ?
C12 C11 N1 122.6(3) . . ?
C12 C11 C10 129.6(4) . . ?
C10 C11 N1 107.8(4) . . ?
N6 C75 C74 109.4(5) . . ?
N6 C75 C76 124.0(4) . . ?
C74 C75 C76 126.6(4) . . ?
C27 C26 C25 117.5(4) . . ?
C31 C26 C25 125.1(4) . . ?
C31 C26 C27 116.8(4) . . ?
C63 C64 H64 125.8 . . ?
C65 C64 C63 108.4(4) . . ?
C65 C64 H64 125.8 . . ?
C13 C14 H14 125.6 . . ?
C15 C14 C13 108.7(4) . . ?
C15 C14 H14 125.6 . . ?
C70 C71 C72 119.8(4) . . ?
C70 C71 C83 119.5(4) . . ?
C72 C71 C83 120.7(4) . . ?
C66 C65 H65 126.9 . . ?
C64 C65 C66 106.2(4) . . ?
C64 C65 H65 126.9 . . ?
C33 C38 C37 117.2(5) . . ?
C33 C38 C39 122.8(4) . . ?
C37 C38 C39 120.0(4) . . ?
C47 C46 H46 119.1 . . ?
C45 C46 C47 121.9(5) . . ?
C45 C46 H46 119.1 . . ?
C63 C62 C92 119.5(4) . . ?
C63 C62 C61 120.7(4) . . ?
C61 C62 C92 119.8(4) . . ?
C70 C69 H69 125.5 . . ?
C68 C69 C70 109.1(4) . . ?
C68 C69 H69 125.5 . . ?
C97 C92 C62 121.7(5) . . ?
C97 C92 C93 120.4(4) . . ?
C93 C92 C62 117.9(4) . . ?
C26 C27 H27 119.3 . . ?
C28 C27 C26 121.5(4) . . ?
C28 C27 H27 119.3 . . ?
C2 O3 C1 118.9(5) . . ?
C33 C34 C40 122.7(4) . . ?
C35 C34 C33 118.3(5) . . ?
C35 C34 C40 119.0(5) . . ?
N1 C8 C5 125.9(4) . . ?
N1 C8 C9 108.1(4) . . ?
C9 C8 C5 125.7(4) . . ?
C92 C97 C96 118.4(5) . . ?
C92 C97 C98 121.0(5) . . ?
C96 C97 C98 120.6(5) . . ?
C56 C55 C58 124.5(4) . . ?
C54 C55 C58 118.5(4) . . ?
C54 C55 C56 116.9(4) . . ?
C27 C28 H28 120.0 . . ?
C27 C28 C29 119.9(5) . . ?
C29 C28 H28 120.0 . . ?
N10 C61 C62 121.1(4) . . ?
C60 C61 N10 109.0(4) . . ?
C60 C61 C62 129.7(5) . . ?
O4 C29 C28 115.0(5) . . ?
C30 C29 O4 125.2(5) . . ?
C30 C29 C28 119.7(5) . . ?
C83 C84 C90 121.5(4) . . ?
C85 C84 C83 118.1(4) . . ?
C85 C84 C90 120.4(5) . . ?
O2 C52 C57 116.0(4) . . ?
C53 C52 O2 125.4(4) . . ?
C53 C52 C57 118.5(4) . . ?
C38 C37 H37 118.2 . . ?
C36 C37 C38 123.6(5) . . ?
C36 C37 H37 118.2 . . ?
C6 C5 C8 125.8(4) . . ?
C6 C5 C4 115.9(5) . . ?
C4 C5 C8 118.0(5) . . ?
C92 C93 C99 121.0(4) . . ?
C94 C93 C92 117.7(5) . . ?
C94 C93 C99 121.4(5) . . ?
C93 C94 H94 118.0 . . ?
C95 C94 C93 124.0(5) . . ?
C95 C94 H94 118.0 . . ?
C97 C96 H96 118.6 . . ?
C95 C96 C97 122.8(5) . . ?
C95 C96 H96 118.6 . . ?
C83 C88 C89 120.3(4) . . ?
C87 C88 C83 118.8(5) . . ?
C87 C88 C89 120.9(5) . . ?
C46 C45 C50 119.1(6) . . ?
C44 C45 C46 117.9(4) . . ?
C44 C45 C50 123.0(6) . . ?
C94 C95 C96 116.8(5) . . ?
C94 C95 C100 122.6(6) . . ?
C96 C95 C100 120.6(6) . . ?
N10 C58 C55 126.1(4) . . ?
N10 C58 C59 108.1(4) . . ?
C59 C58 C55 125.7(5) . . ?
C37 C36 C35 117.8(4) . . ?
C37 C36 C41 121.4(6) . . ?
C35 C36 C41 120.9(6) . . ?
C72 C73 H73 126.1 . . ?
C74 C73 C72 107.7(4) . . ?
C74 C73 H73 126.1 . . ?
C34 C35 C36 121.7(5) . . ?
C34 C35 H35 119.2 . . ?
C36 C35 H35 119.2 . . ?
C26 C31 H31 119.0 . . ?
C26 C31 C30 122.1(5) . . ?
C30 C31 H31 119.0 . . ?
C85 C86 C87 118.2(5) . . ?
C85 C86 C91 119.6(5) . . ?
C87 C86 C91 122.2(5) . . ?
F3 B2 F4 107.9(3) . . ?
F3 B2 N4 109.8(3) . . ?
F3 B2 N5 110.4(3) . . ?
F4 B2 N4 106.7(4) . . ?
F4 B2 N5 113.2(3) . . ?
N5 B2 N4 108.7(3) . . ?
C11 C10 H10 126.3 . . ?
C9 C10 C11 107.4(4) . . ?
C9 C10 H10 126.3 . . ?
C52 C53 H53 119.8 . . ?
C52 C53 C54 120.4(5) . . ?
C54 C53 H53 119.8 . . ?
C55 C56 H56 119.2 . . ?
C57 C56 C55 121.6(5) . . ?
C57 C56 H56 119.2 . . ?
C47 C48 H48A 109.5 . . ?
C47 C48 H48B 109.5 . . ?
C47 C48 H48C 109.5 . . ?
H48A C48 H48B 109.5 . . ?
H48A C48 H48C 109.5 . . ?
H48B C48 H48C 109.5 . . ?
C29 C30 C31 119.8(5) . . ?
C29 C30 H30 120.1 . . ?
C31 C30 H30 120.1 . . ?
C52 C57 H57 119.6 . . ?
C56 C57 C52 120.7(5) . . ?
C56 C57 H57 119.6 . . ?
C42 C43 C49 120.6(4) . . ?
C44 C43 C42 118.5(5) . . ?
C44 C43 C49 120.8(5) . . ?
C84 C85 H85 118.9 . . ?
C86 C85 C84 122.2(5) . . ?
C86 C85 H85 118.9 . . ?
F8 B4 F7 108.6(4) . . ?
F8 B4 N9 108.7(3) . . ?
F8 B4 N10 112.1(4) . . ?
F7 B4 N9 107.8(3) . . ?
F7 B4 N10 111.9(4) . . ?
N10 B4 N9 107.6(3) . . ?
C75 C74 H74 126.0 . . ?
C73 C74 C75 107.9(4) . . ?
C73 C74 H74 126.0 . . ?
C34 C40 H40A 109.5 . . ?
C34 C40 H40B 109.5 . . ?
C34 C40 H40C 109.5 . . ?
H40A C40 H40B 109.5 . . ?
H40A C40 H40C 109.5 . . ?
H40B C40 H40C 109.5 . . ?
C38 C39 H39A 109.5 . . ?
C38 C39 H39B 109.5 . . ?
C38 C39 H39C 109.5 . . ?
H39A C39 H39B 109.5 . . ?
H39A C39 H39C 109.5 . . ?
H39B C39 H39C 109.5 . . ?
C88 C87 C86 122.5(5) . . ?
C88 C87 H87 118.7 . . ?
C86 C87 H87 118.7 . . ?
C5 C6 H6 118.8 . . ?
C5 C6 C7 122.5(5) . . ?
C7 C6 H6 118.8 . . ?
C8 C9 H9 125.1 . . ?
C10 C9 C8 109.7(4) . . ?
C10 C9 H9 125.1 . . ?
C55 C54 C53 121.9(5) . . ?
C55 C54 H54 119.0 . . ?
C53 C54 H54 119.0 . . ?
C6 C7 H7 120.5 . . ?
C2 C7 C6 119.1(5) . . ?
C2 C7 H7 120.5 . . ?
F2 B1 N2 107.5(4) . . ?
F2 B1 N1 109.8(4) . . ?
F1 B1 F2 108.9(4) . . ?
F1 B1 N2 110.1(4) . . ?
F1 B1 N1 112.8(4) . . ?
N2 B1 N1 107.6(3) . . ?
C45 C44 C43 123.3(5) . . ?
C45 C44 H44 118.3 . . ?
C43 C44 H44 118.3 . . ?
C61 C60 H60 126.6 . . ?
C59 C60 C61 106.9(5) . . ?
C59 C60 H60 126.6 . . ?
O3 C2 C3 115.2(5) . . ?
C7 C2 O3 123.3(6) . . ?
C7 C2 C3 121.5(6) . . ?
C79 O1 C82 112.8(7) . . ?
C88 C89 H89A 109.5 . . ?
C88 C89 H89B 109.5 . . ?
C88 C89 H89C 109.5 . . ?
H89A C89 H89B 109.5 . . ?
H89A C89 H89C 109.5 . . ?
H89B C89 H89C 109.5 . . ?
C58 C59 H59 125.5 . . ?
C60 C59 C58 109.1(5) . . ?
C60 C59 H59 125.5 . . ?
F6 B3 N7 109.2(5) . . ?
F6 B3 F5 109.1(5) . . ?
F6 B3 N6 112.5(4) . . ?
F5 B3 N7 110.1(4) . . ?
F5 B3 N6 110.4(5) . . ?
N6 B3 N7 105.5(4) . . ?
C95 C100 H10A 109.5 . . ?
C95 C100 H10B 109.5 . . ?
C95 C100 H10C 109.5 . . ?
H10A C100 H10B 109.5 . . ?
H10A C100 H10C 109.5 . . ?
H10B C100 H10C 109.5 . . ?
O3 C1 H1A 109.5 . . ?
O3 C1 H1B 109.5 . . ?
O3 C1 H1C 109.5 . . ?
H1A C1 H1B 109.5 . . ?
H1A C1 H1C 109.5 . . ?
H1B C1 H1C 109.5 . . ?
O4 C32 H32A 109.5 . . ?
O4 C32 H32B 109.5 . . ?
O4 C32 H32C 109.5 . . ?
H32A C32 H32B 109.5 . . ?
H32A C32 H32C 109.5 . . ?
H32B C32 H32C 109.5 . . ?
C93 C99 H99A 109.5 . . ?
C93 C99 H99B 109.5 . . ?
C93 C99 H99C 109.5 . . ?
H99A C99 H99B 109.5 . . ?
H99A C99 H99C 109.5 . . ?
H99B C99 H99C 109.5 . . ?
C97 C98 H98A 109.5 . . ?
C97 C98 H98B 109.5 . . ?
C97 C98 H98C 109.5 . . ?
H98A C98 H98B 109.5 . . ?
H98A C98 H98C 109.5 . . ?
H98B C98 H98C 109.5 . . ?
C84 C90 H90A 109.5 . . ?
C84 C90 H90B 109.5 . . ?
C84 C90 H90C 109.5 . . ?
H90A C90 H90B 109.5 . . ?
H90A C90 H90C 109.5 . . ?
H90B C90 H90C 109.5 . . ?
C45 C50 H50A 109.5 . . ?
C45 C50 H50B 109.5 . . ?
C45 C50 H50C 109.5 . . ?
H50A C50 H50B 109.5 . . ?
H50A C50 H50C 109.5 . . ?
H50B C50 H50C 109.5 . . ?
O2 C51 H51A 109.5 . . ?
O2 C51 H51B 109.5 . . ?
O2 C51 H51C 109.5 . . ?
H51A C51 H51B 109.5 . . ?
H51A C51 H51C 109.5 . . ?
H51B C51 H51C 109.5 . . ?
O1 C79 C78 114.4(5) . . ?
O1 C79 C80 125.5(5) . . ?
C78 C79 C80 120.0 . . ?
C79 C78 H78 120.0 . . ?
C79 C78 C77 120.0 . . ?
C77 C78 H78 120.0 . . ?
C78 C77 H77 120.0 . . ?
C76 C77 C78 120.0 . . ?
C76 C77 H77 120.0 . . ?
C77 C76 C75 118.0(3) . . ?
C77 C76 C81 120.0 . . ?
C81 C76 C75 122.0(3) . . ?
C76 C81 H81 120.0 . . ?
C80 C81 C76 120.0 . . ?
C80 C81 H81 120.0 . . ?
C79 C80 H80 120.0 . . ?
C81 C80 C79 120.0 . . ?
C81 C80 H80 120.0 . . ?
C43 C49 H49A 109.5 . . ?
C43 C49 H49B 109.5 . . ?
C43 C49 H49C 109.5 . . ?
H49A C49 H49B 109.5 . . ?
H49A C49 H49C 109.5 . . ?
H49B C49 H49C 109.5 . . ?
C5 C4 H4 118.7 . . ?
C3 C4 C5 122.6(6) . . ?
C3 C4 H4 118.7 . . ?
C36 C41 H41A 109.5 . . ?
C36 C41 H41B 109.5 . . ?
C36 C41 H41C 109.5 . . ?
H41A C41 H41B 109.5 . . ?
H41A C41 H41C 109.5 . . ?
H41B C41 H41C 109.5 . . ?
C86 C91 H91A 109.5 . . ?
C86 C91 H91B 109.5 . . ?
C86 C91 H91C 109.5 . . ?
H91A C91 H91B 109.5 . . ?
H91A C91 H91C 109.5 . . ?
H91B C91 H91C 109.5 . . ?
C2 C3 H3A 120.8 . . ?
C4 C3 C2 118.4(6) . . ?
C4 C3 H3A 120.8 . . ?
O1 C82 H82A 109.5 . . ?
O1 C82 H82B 109.5 . . ?
O1 C82 H82C 109.5 . . ?
H82A C82 H82B 109.5 . . ?
H82A C82 H82C 109.5 . . ?
H82B C82 H82C 109.5 . . ?

loop_
_geom_bond_atom_site_label_1
_geom_bond_atom_site_label_2
_geom_bond_distance
_geom_bond_site_symmetry_2
_geom_bond_publ_flag
F8 B4 1.384(5) . ?
F3 B2 1.379(5) . ?
F4 B2 1.395(5) . ?
F7 B4 1.388(5) . ?
F2 B1 1.391(6) . ?
F1 B1 1.353(6) . ?
N4 C20 1.406(4) . ?
N4 C17 1.320(5) . ?
N4 B2 1.545(6) . ?
N2 C16 1.355(4) . ?
N2 C13 1.399(5) . ?
N2 B1 1.540(6) . ?
N5 C25 1.375(5) . ?
N5 C22 1.404(5) . ?
N5 B2 1.541(5) . ?
N7 C67 1.347(5) . ?
N7 C70 1.406(5) . ?
N7 B3 1.555(7) . ?
F6 B3 1.353(6) . ?
N9 C63 1.388(5) . ?
N9 C66 1.343(5) . ?
N9 B4 1.544(5) . ?
N3 H3 0.8600 . ?
N3 C16 1.362(5) . ?
N3 C17 1.385(5) . ?
N8 H8 0.8600 . ?
N8 C67 1.365(5) . ?
N8 C66 1.362(5) . ?
N1 C11 1.409(5) . ?
N1 C8 1.378(5) . ?
N1 B1 1.547(5) . ?
F5 B3 1.388(7) . ?
N6 C72 1.390(5) . ?
N6 C75 1.360(5) . ?
N6 B3 1.538(7) . ?
N10 C61 1.399(5) . ?
N10 C58 1.376(5) . ?
N10 B4 1.520(6) . ?
O4 C29 1.376(5) . ?
O4 C32 1.409(6) . ?
O2 C52 1.364(5) . ?
O2 C51 1.424(6) . ?
C16 C15 1.409(5) . ?
C20 C21 1.362(5) . ?
C20 C19 1.395(5) . ?
C67 C68 1.395(5) . ?
C21 C22 1.407(5) . ?
C21 C33 1.504(5) . ?
C13 C12 1.384(5) . ?
C13 C14 1.381(5) . ?
C25 C24 1.381(5) . ?
C25 C26 1.485(6) . ?
C63 C64 1.405(6) . ?
C63 C62 1.377(6) . ?
C17 C18 1.431(6) . ?
C12 C42 1.496(6) . ?
C12 C11 1.395(6) . ?
C22 C23 1.395(5) . ?
C15 H15 0.9300 . ?
C15 C14 1.380(5) . ?
C66 C65 1.416(6) . ?
C70 C71 1.367(6) . ?
C70 C69 1.393(6) . ?
C18 H18 0.9300 . ?
C18 C19 1.369(5) . ?
C33 C38 1.384(6) . ?
C33 C34 1.403(6) . ?
C23 H23 0.9300 . ?
C23 C24 1.367(6) . ?
C19 H19 0.9300 . ?
C72 C71 1.413(6) . ?
C72 C73 1.387(6) . ?
C24 H24 0.9300 . ?
C42 C47 1.391(6) . ?
C42 C43 1.406(6) . ?
C47 C46 1.394(6) . ?
C47 C48 1.506(6) . ?
C68 H68 0.9300 . ?
C68 C69 1.353(6) . ?
C83 C71 1.480(6) . ?
C83 C84 1.407(6) . ?
C83 C88 1.388(6) . ?
C11 C10 1.404(6) . ?
C75 C74 1.380(6) . ?
C75 C76 1.473(6) . ?
C26 C27 1.402(6) . ?
C26 C31 1.359(6) . ?
C64 H64 0.9300 . ?
C64 C65 1.360(6) . ?
C14 H14 0.9300 . ?
C65 H65 0.9300 . ?
C38 C37 1.410(6) . ?
C38 C39 1.491(7) . ?
C46 H46 0.9300 . ?
C46 C45 1.383(7) . ?
C62 C92 1.501(6) . ?
C62 C61 1.407(6) . ?
C69 H69 0.9300 . ?
C92 C97 1.382(6) . ?
C92 C93 1.414(6) . ?
C27 H27 0.9300 . ?
C27 C28 1.367(6) . ?
O3 C2 1.383(6) . ?
O3 C1 1.389(6) . ?
C34 C35 1.385(6) . ?
C34 C40 1.495(6) . ?
C8 C5 1.454(6) . ?
C8 C9 1.388(6) . ?
C97 C96 1.404(7) . ?
C97 C98 1.488(8) . ?
C55 C58 1.467(6) . ?
C55 C56 1.380(6) . ?
C55 C54 1.377(6) . ?
C28 H28 0.9300 . ?
C28 C29 1.381(7) . ?
C61 C60 1.386(6) . ?
C29 C30 1.354(6) . ?
C84 C85 1.391(6) . ?
C84 C90 1.486(7) . ?
C52 C53 1.363(6) . ?
C52 C57 1.380(6) . ?
C37 H37 0.9300 . ?
C37 C36 1.344(7) . ?
C5 C6 1.374(7) . ?
C5 C4 1.394(8) . ?
C93 C94 1.379(6) . ?
C93 C99 1.496(7) . ?
C94 H94 0.9300 . ?
C94 C95 1.372(7) . ?
C96 H96 0.9300 . ?
C96 C95 1.373(7) . ?
C88 C87 1.372(7) . ?
C88 C89 1.508(7) . ?
C45 C44 1.356(7) . ?
C45 C50 1.525(7) . ?
C95 C100 1.501(7) . ?
C58 C59 1.391(7) . ?
C36 C35 1.406(7) . ?
C36 C41 1.510(7) . ?
C73 H73 0.9300 . ?
C73 C74 1.360(7) . ?
C35 H35 0.9300 . ?
C31 H31 0.9300 . ?
C31 C30 1.393(6) . ?
C86 C85 1.365(7) . ?
C86 C87 1.377(7) . ?
C86 C91 1.520(7) . ?
C10 H10 0.9300 . ?
C10 C9 1.353(7) . ?
C53 H53 0.9300 . ?
C53 C54 1.383(6) . ?
C56 H56 0.9300 . ?
C56 C57 1.372(6) . ?
C48 H48A 0.9600 . ?
C48 H48B 0.9600 . ?
C48 H48C 0.9600 . ?
C30 H30 0.9300 . ?
C57 H57 0.9300 . ?
C43 C44 1.370(7) . ?
C43 C49 1.512(7) . ?
C85 H85 0.9300 . ?
C74 H74 0.9300 . ?
C40 H40A 0.9600 . ?
C40 H40B 0.9600 . ?
C40 H40C 0.9600 . ?
C39 H39A 0.9600 . ?
C39 H39B 0.9600 . ?
C39 H39C 0.9600 . ?
C87 H87 0.9300 . ?
C6 H6 0.9300 . ?
C6 C7 1.405(7) . ?
C9 H9 0.9300 . ?
C54 H54 0.9300 . ?
C7 H7 0.9300 . ?
C7 C2 1.319(7) . ?
C44 H44 0.9300 . ?
C60 H60 0.9300 . ?
C60 C59 1.371(7) . ?
C2 C3 1.398(8) . ?
O1 C79 1.374(6) . ?
O1 C82 1.421(10) . ?
C89 H89A 0.9600 . ?
C89 H89B 0.9600 . ?
C89 H89C 0.9600 . ?
C59 H59 0.9300 . ?
C100 H10A 0.9600 . ?
C100 H10B 0.9600 . ?
C100 H10C 0.9600 . ?
C1 H1A 0.9600 . ?
C1 H1B 0.9600 . ?
C1 H1C 0.9600 . ?
C32 H32A 0.9600 . ?
C32 H32B 0.9600 . ?
C32 H32C 0.9600 . ?
C99 H99A 0.9600 . ?
C99 H99B 0.9600 . ?
C99 H99C 0.9600 . ?
C98 H98A 0.9600 . ?
C98 H98B 0.9600 . ?
C98 H98C 0.9600 . ?
C90 H90A 0.9600 . ?
C90 H90B 0.9600 . ?
C90 H90C 0.9600 . ?
C50 H50A 0.9600 . ?
C50 H50B 0.9600 . ?
C50 H50C 0.9600 . ?
C51 H51A 0.9600 . ?
C51 H51B 0.9600 . ?
C51 H51C 0.9600 . ?
C79 C78 1.3900 . ?
C79 C80 1.3900 . ?
C78 H78 0.9300 . ?
C78 C77 1.3900 . ?
C77 H77 0.9300 . ?
C77 C76 1.3900 . ?
C76 C81 1.3900 . ?
C81 H81 0.9300 . ?
C81 C80 1.3900 . ?
C80 H80 0.9300 . ?
C49 H49A 0.9600 . ?
C49 H49B 0.9600 . ?
C49 H49C 0.9600 . ?
C4 H4 0.9300 . ?
C4 C3 1.367(8) . ?
C41 H41A 0.9600 . ?
C41 H41B 0.9600 . ?
C41 H41C 0.9600 . ?
C91 H91A 0.9600 . ?
C91 H91B 0.9600 . ?
C91 H91C 0.9600 . ?
C3 H3A 0.9300 . ?
C82 H82A 0.9600 . ?
C82 H82B 0.9600 . ?
C82 H82C 0.9600 . ?

loop_
_geom_torsion_atom_site_label_1
_geom_torsion_atom_site_label_2
_geom_torsion_atom_site_label_3
_geom_torsion_atom_site_label_4
_geom_torsion
_geom_torsion_site_symmetry_1
_geom_torsion_site_symmetry_2
_geom_torsion_site_symmetry_3
_geom_torsion_site_symmetry_4
_geom_torsion_publ_flag
N4 C20 C21 C22 4.0(6) . . . . ?
N4 C20 C21 C33 -173.1(4) . . . . ?
N4 C20 C19 C18 1.7(5) . . . . ?
N4 C17 C18 C19 0.0(5) . . . . ?
N2 C16 C15 C14 0.9(5) . . . . ?
N2 C13 C12 C42 174.7(4) . . . . ?
N2 C13 C12 C11 -2.4(6) . . . . ?
N2 C13 C14 C15 -1.0(5) . . . . ?
N5 C25 C24 C23 0.5(5) . . . . ?
N5 C25 C26 C27 -152.1(4) . . . . ?
N5 C25 C26 C31 36.7(6) . . . . ?
N5 C22 C23 C24 0.9(5) . . . . ?
N7 C67 C68 C69 -0.6(5) . . . . ?
N7 C70 C71 C72 -1.5(6) . . . . ?
N7 C70 C71 C83 -180.0(4) . . . . ?
N7 C70 C69 C68 1.9(5) . . . . ?
N9 C63 C64 C65 0.3(5) . . . . ?
N9 C63 C62 C92 175.6(4) . . . . ?
N9 C63 C62 C61 -2.7(6) . . . . ?
N9 C66 C65 C64 0.6(5) . . . . ?
N3 C16 C15 C14 -176.7(4) . . . . ?
N3 C17 C18 C19 178.3(4) . . . . ?
N8 C67 C68 C69 176.8(4) . . . . ?
N8 C66 C65 C64 176.9(4) . . . . ?
N1 C11 C10 C9 0.4(6) . . . . ?
N1 C8 C5 C6 -34.7(8) . . . . ?
N1 C8 C5 C4 152.0(6) . . . . ?
N1 C8 C9 C10 -0.1(6) . . . . ?
N6 C72 C71 C70 2.9(6) . . . . ?
N6 C72 C71 C83 -178.6(4) . . . . ?
N6 C72 C73 C74 0.4(5) . . . . ?
N6 C75 C74 C73 -0.6(6) . . . . ?
N6 C75 C76 C77 119.9(4) . . . . ?
N6 C75 C76 C81 -62.5(5) . . . . ?
N10 C61 C60 C59 -1.0(7) . . . . ?
N10 C58 C59 C60 -0.2(7) . . . . ?
O4 C29 C30 C31 -176.2(4) . . . . ?
O2 C52 C53 C54 -179.6(5) . . . . ?
O2 C52 C57 C56 178.8(5) . . . . ?
C16 N2 C13 C12 -177.4(4) . . . . ?
C16 N2 C13 C14 1.5(4) . . . . ?
C16 N2 B1 F2 -65.1(5) . . . . ?
C16 N2 B1 F1 53.3(6) . . . . ?
C16 N2 B1 N1 176.7(4) . . . . ?
C16 N3 C17 N4 144.3(4) . . . . ?
C16 N3 C17 C18 -33.8(6) . . . . ?
C16 C15 C14 C13 0.1(5) . . . . ?
C20 N4 C17 N3 -177.3(3) . . . . ?
C20 N4 C17 C18 1.0(4) . . . . ?
C20 N4 B2 F3 119.6(4) . . . . ?
C20 N4 B2 F4 -123.7(4) . . . . ?
C20 N4 B2 N5 -1.3(5) . . . . ?
C20 C21 C22 N5 3.2(6) . . . . ?
C20 C21 C22 C23 -177.9(4) . . . . ?
C20 C21 C33 C38 -111.3(5) . . . . ?
C20 C21 C33 C34 70.1(5) . . . . ?
C67 N7 C70 C71 170.5(4) . . . . ?
C67 N7 C70 C69 -2.2(4) . . . . ?
C67 N7 B3 F6 -40.1(7) . . . . ?
C67 N7 B3 F5 79.6(6) . . . . ?
C67 N7 B3 N6 -161.3(4) . . . . ?
C67 N8 C66 N9 -164.0(4) . . . . ?
C67 N8 C66 C65 20.0(7) . . . . ?
C67 C68 C69 C70 -0.8(5) . . . . ?
C21 C20 C19 C18 -176.6(4) . . . . ?
C21 C22 C23 C24 -178.2(4) . . . . ?
C21 C33 C38 C37 -175.9(4) . . . . ?
C21 C33 C38 C39 4.7(6) . . . . ?
C21 C33 C34 C35 176.9(4) . . . . ?
C21 C33 C34 C40 -2.2(6) . . . . ?
C13 N2 C16 N3 176.3(4) . . . . ?
C13 N2 C16 C15 -1.5(4) . . . . ?
C13 N2 B1 F2 100.9(4) . . . . ?
C13 N2 B1 F1 -140.7(4) . . . . ?
C13 N2 B1 N1 -17.3(6) . . . . ?
C13 C12 C42 C47 -74.7(5) . . . . ?
C13 C12 C42 C43 106.7(5) . . . . ?
C13 C12 C11 N1 -3.5(6) . . . . ?
C13 C12 C11 C10 176.1(5) . . . . ?
C25 N5 C22 C21 178.6(4) . . . . ?
C25 N5 C22 C23 -0.6(4) . . . . ?
C25 N5 B2 F3 56.9(5) . . . . ?
C25 N5 B2 F4 -64.2(6) . . . . ?
C25 N5 B2 N4 177.4(4) . . . . ?
C25 C26 C27 C28 -170.3(4) . . . . ?
C25 C26 C31 C30 167.5(4) . . . . ?
C63 N9 C66 N8 -177.2(3) . . . . ?
C63 N9 C66 C65 -0.5(4) . . . . ?
C63 N9 B4 F8 140.0(4) . . . . ?
C63 N9 B4 F7 -102.5(4) . . . . ?
C63 N9 B4 N10 18.4(5) . . . . ?
C63 C64 C65 C66 -0.5(5) . . . . ?
C63 C62 C92 C97 92.1(5) . . . . ?
C63 C62 C92 C93 -86.6(5) . . . . ?
C63 C62 C61 N10 5.8(7) . . . . ?
C63 C62 C61 C60 -169.8(5) . . . . ?
C17 N4 C20 C21 176.8(4) . . . . ?
C17 N4 C20 C19 -1.7(4) . . . . ?
C17 N4 B2 F3 -62.2(5) . . . . ?
C17 N4 B2 F4 54.5(5) . . . . ?
C17 N4 B2 N5 176.9(3) . . . . ?
C17 N3 C16 N2 171.4(4) . . . . ?
C17 N3 C16 C15 -11.2(6) . . . . ?
C17 C18 C19 C20 -1.0(5) . . . . ?
C12 C13 C14 C15 177.8(4) . . . . ?
C12 C42 C47 C46 178.9(4) . . . . ?
C12 C42 C47 C48 0.7(6) . . . . ?
C12 C42 C43 C44 -179.6(5) . . . . ?
C12 C42 C43 C49 -2.1(8) . . . . ?
C12 C11 C10 C9 -179.2(5) . . . . ?
C22 N5 C25 C24 0.0(4) . . . . ?
C22 N5 C25 C26 -176.3(4) . . . . ?
C22 N5 B2 F3 -112.5(4) . . . . ?
C22 N5 B2 F4 126.5(4) . . . . ?
C22 N5 B2 N4 8.1(5) . . . . ?
C22 C21 C33 C38 71.5(5) . . . . ?
C22 C21 C33 C34 -107.1(4) . . . . ?
C22 C23 C24 C25 -0.9(5) . . . . ?
C66 N9 C63 C64 0.1(4) . . . . ?
C66 N9 C63 C62 177.4(4) . . . . ?
C66 N9 B4 F8 -49.8(5) . . . . ?
C66 N9 B4 F7 67.7(5) . . . . ?
C66 N9 B4 N10 -171.5(4) . . . . ?
C66 N8 C67 N7 -173.5(3) . . . . ?
C66 N8 C67 C68 9.3(7) . . . . ?
C70 N7 C67 N8 -176.0(3) . . . . ?
C70 N7 C67 C68 1.8(4) . . . . ?
C70 N7 B3 F6 146.4(4) . . . . ?
C70 N7 B3 F5 -93.9(5) . . . . ?
C70 N7 B3 N6 25.3(6) . . . . ?
C33 C21 C22 N5 -179.6(4) . . . . ?
C33 C21 C22 C23 -0.7(6) . . . . ?
C33 C38 C37 C36 -3.4(7) . . . . ?
C33 C34 C35 C36 1.0(7) . . . . ?
C19 C20 C21 C22 -177.9(4) . . . . ?
C19 C20 C21 C33 5.0(7) . . . . ?
C72 N6 C75 C74 0.8(5) . . . . ?
C72 N6 C75 C76 -179.2(4) . . . . ?
C72 N6 B3 N7 -23.5(6) . . . . ?
C72 N6 B3 F6 -142.5(5) . . . . ?
C72 N6 B3 F5 95.4(5) . . . . ?
C72 C73 C74 C75 0.2(6) . . . . ?
C24 C25 C26 C27 32.0(6) . . . . ?
C24 C25 C26 C31 -139.2(5) . . . . ?
C42 C12 C11 N1 179.5(4) . . . . ?
C42 C12 C11 C10 -0.9(7) . . . . ?
C42 C47 C46 C45 1.4(7) . . . . ?
C42 C43 C44 C45 0.0(9) . . . . ?
C47 C42 C43 C44 1.8(7) . . . . ?
C47 C42 C43 C49 179.3(5) . . . . ?
C47 C46 C45 C44 0.4(7) . . . . ?
C47 C46 C45 C50 -178.6(5) . . . . ?
C83 C84 C85 C86 1.7(8) . . . . ?
C83 C88 C87 C86 0.0(8) . . . . ?
C11 N1 C8 C5 175.4(5) . . . . ?
C11 N1 C8 C9 0.4(5) . . . . ?
C11 N1 B1 F2 -105.7(4) . . . . ?
C11 N1 B1 F1 132.7(4) . . . . ?
C11 N1 B1 N2 11.0(6) . . . . ?
C11 C12 C42 C47 102.3(5) . . . . ?
C11 C12 C42 C43 -76.3(6) . . . . ?
C11 C10 C9 C8 -0.2(6) . . . . ?
C75 N6 C72 C71 -179.2(4) . . . . ?
C75 N6 C72 C73 -0.7(5) . . . . ?
C75 N6 B3 N7 170.4(4) . . . . ?
C75 N6 B3 F6 51.4(7) . . . . ?
C75 N6 B3 F5 -70.7(6) . . . . ?
C75 C76 C81 C80 -177.5(3) . . . . ?
C26 C25 C24 C23 177.0(4) . . . . ?
C26 C27 C28 C29 1.9(7) . . . . ?
C26 C31 C30 C29 2.3(7) . . . . ?
C64 C63 C62 C92 -7.9(7) . . . . ?
C64 C63 C62 C61 173.8(4) . . . . ?
C14 C13 C12 C42 -4.0(7) . . . . ?
C14 C13 C12 C11 179.0(4) . . . . ?
C71 C70 C69 C68 -169.7(4) . . . . ?
C71 C72 C73 C74 178.7(5) . . . . ?
C71 C83 C84 C85 177.3(4) . . . . ?
C71 C83 C84 C90 -2.0(7) . . . . ?
C71 C83 C88 C87 -178.1(4) . . . . ?
C71 C83 C88 C89 0.6(7) . . . . ?
C38 C33 C34 C35 -1.6(6) . . . . ?
C38 C33 C34 C40 179.2(4) . . . . ?
C38 C37 C36 C35 2.8(7) . . . . ?
C38 C37 C36 C41 -177.2(4) . . . . ?
C46 C45 C44 C43 -1.0(9) . . . . ?
C62 C63 C64 C65 -176.6(5) . . . . ?
C62 C92 C97 C96 -179.5(4) . . . . ?
C62 C92 C97 C98 -0.3(7) . . . . ?
C62 C92 C93 C94 179.6(4) . . . . ?
C62 C92 C93 C99 -0.2(6) . . . . ?
C62 C61 C60 C59 175.0(5) . . . . ?
C69 C70 C71 C72 169.2(4) . . . . ?
C69 C70 C71 C83 -9.3(7) . . . . ?
C92 C62 C61 N10 -172.5(4) . . . . ?
C92 C62 C61 C60 11.9(8) . . . . ?
C92 C97 C96 C95 1.0(7) . . . . ?
C92 C93 C94 C95 -1.1(7) . . . . ?
C27 C26 C31 C30 -3.8(7) . . . . ?
C27 C28 C29 O4 174.4(4) . . . . ?
C27 C28 C29 C30 -3.5(7) . . . . ?
O3 C2 C3 C4 -179.9(7) . . . . ?
C34 C33 C38 C37 2.7(6) . . . . ?
C34 C33 C38 C39 -176.7(4) . . . . ?
C8 N1 C11 C12 179.2(4) . . . . ?
C8 N1 C11 C10 -0.5(5) . . . . ?
C8 N1 B1 F2 72.9(6) . . . . ?
C8 N1 B1 F1 -48.7(7) . . . . ?
C8 N1 B1 N2 -170.4(4) . . . . ?
C8 C5 C6 C7 -174.4(5) . . . . ?
C8 C5 C4 C3 174.7(7) . . . . ?
C97 C92 C93 C94 0.8(7) . . . . ?
C97 C92 C93 C99 -178.9(5) . . . . ?
C97 C96 C95 C94 -1.2(7) . . . . ?
C97 C96 C95 C100 177.4(4) . . . . ?
C55 C58 C59 C60 177.6(5) . . . . ?
C55 C56 C57 C52 0.9(9) . . . . ?
C28 C29 C30 C31 1.4(7) . . . . ?
C61 N10 C58 C55 -178.2(5) . . . . ?
C61 N10 C58 C59 -0.4(6) . . . . ?
C61 N10 B4 F8 -134.5(4) . . . . ?
C61 N10 B4 F7 103.2(4) . . . . ?
C61 N10 B4 N9 -15.0(5) . . . . ?
C61 C62 C92 C97 -89.5(5) . . . . ?
C61 C62 C92 C93 91.7(5) . . . . ?
C61 C60 C59 C58 0.7(7) . . . . ?
C84 C83 C71 C70 -88.2(5) . . . . ?
C84 C83 C71 C72 93.3(5) . . . . ?
C84 C83 C88 C87 1.1(7) . . . . ?
C84 C83 C88 C89 179.9(5) . . . . ?
C52 C53 C54 C55 0.8(9) . . . . ?
C37 C36 C35 C34 -1.6(7) . . . . ?
C5 C8 C9 C10 -175.2(5) . . . . ?
C5 C6 C7 C2 -0.3(9) . . . . ?
C5 C4 C3 C2 0.7(12) . . . . ?
C93 C92 C97 C96 -0.8(7) . . . . ?
C93 C92 C97 C98 178.4(5) . . . . ?
C93 C94 C95 C96 1.2(7) . . . . ?
C93 C94 C95 C100 -177.3(5) . . . . ?
C88 C83 C71 C70 91.0(5) . . . . ?
C88 C83 C71 C72 -87.5(5) . . . . ?
C88 C83 C84 C85 -2.0(7) . . . . ?
C88 C83 C84 C90 178.8(5) . . . . ?
C58 N10 C61 C62 -175.5(4) . . . . ?
C58 N10 C61 C60 0.9(5) . . . . ?
C58 N10 B4 F8 45.6(6) . . . . ?
C58 N10 B4 F7 -76.7(6) . . . . ?
C58 N10 B4 N9 165.1(4) . . . . ?
C58 C55 C56 C57 175.4(5) . . . . ?
C58 C55 C54 C53 -176.5(5) . . . . ?
C73 C72 C71 C70 -175.3(4) . . . . ?
C73 C72 C71 C83 3.2(7) . . . . ?
C31 C26 C27 C28 1.7(6) . . . . ?
B2 N4 C20 C21 -4.7(6) . . . . ?
B2 N4 C20 C19 176.8(4) . . . . ?
B2 N4 C17 N3 4.3(6) . . . . ?
B2 N4 C17 C18 -177.4(4) . . . . ?
B2 N5 C25 C24 -170.6(4) . . . . ?
B2 N5 C25 C26 13.1(6) . . . . ?
B2 N5 C22 C21 -9.7(6) . . . . ?
B2 N5 C22 C23 171.2(3) . . . . ?
C53 C52 C57 C56 -0.8(8) . . . . ?
C56 C55 C58 N10 33.3(8) . . . . ?
C56 C55 C58 C59 -144.1(6) . . . . ?
C56 C55 C54 C53 -0.6(8) . . . . ?
C48 C47 C46 C45 179.6(4) . . . . ?
C57 C52 C53 C54 -0.1(8) . . . . ?
C43 C42 C47 C46 -2.4(6) . . . . ?
C43 C42 C47 C48 179.4(4) . . . . ?
C85 C86 C87 C88 -0.3(9) . . . . ?
B4 N9 C63 C64 172.0(4) . . . . ?
B4 N9 C63 C62 -10.7(6) . . . . ?
B4 N9 C66 N8 11.3(6) . . . . ?
B4 N9 C66 C65 -172.0(4) . . . . ?
B4 N10 C61 C62 4.6(7) . . . . ?
B4 N10 C61 C60 -179.0(4) . . . . ?
B4 N10 C58 C55 1.7(8) . . . . ?
B4 N10 C58 C59 179.5(5) . . . . ?
C74 C75 C76 C77 -60.1(6) . . . . ?
C74 C75 C76 C81 117.5(5) . . . . ?
C40 C34 C35 C36 -179.8(4) . . . . ?
C39 C38 C37 C36 176.0(5) . . . . ?
C87 C86 C85 C84 -0.6(8) . . . . ?
C6 C5 C4 C3 0.8(10) . . . . ?
C6 C7 C2 O3 179.5(6) . . . . ?
C6 C7 C2 C3 1.9(10) . . . . ?
C9 C8 C5 C6 139.5(6) . . . . ?
C9 C8 C5 C4 -33.8(8) . . . . ?
C54 C55 C58 N10 -151.1(5) . . . . ?
C54 C55 C58 C59 31.4(8) . . . . ?
C54 C55 C56 C57 -0.2(8) . . . . ?
C7 C2 C3 C4 -2.1(12) . . . . ?
B1 N2 C16 N3 -15.6(6) . . . . ?
B1 N2 C16 C15 166.5(4) . . . . ?
B1 N2 C13 C12 14.1(6) . . . . ?
B1 N2 C13 C14 -166.9(4) . . . . ?
B1 N1 C11 C12 -1.9(6) . . . . ?
B1 N1 C11 C10 178.4(4) . . . . ?
B1 N1 C8 C5 -3.4(8) . . . . ?
B1 N1 C8 C9 -178.4(5) . . . . ?
O1 C79 C78 C77 -177.0(4) . . . . ?
O1 C79 C80 C81 176.7(5) . . . . ?
C89 C88 C87 C86 -178.7(5) . . . . ?
B3 N7 C67 N8 9.7(6) . . . . ?
B3 N7 C67 C68 -172.5(4) . . . . ?
B3 N7 C70 C71 -14.8(6) . . . . ?
B3 N7 C70 C69 172.5(4) . . . . ?
B3 N6 C72 C71 12.0(7) . . . . ?
B3 N6 C72 C73 -169.5(4) . . . . ?
B3 N6 C75 C74 168.7(5) . . . . ?
B3 N6 C75 C76 -11.3(7) . . . . ?
C1 O3 C2 C7 2.2(10) . . . . ?
C1 O3 C2 C3 180.0(7) . . . . ?
C32 O4 C29 C28 -173.8(5) . . . . ?
C32 O4 C29 C30 3.9(7) . . . . ?
C99 C93 C94 C95 178.7(5) . . . . ?
C98 C97 C96 C95 -178.2(5) . . . . ?
C90 C84 C85 C86 -179.0(5) . . . . ?
C50 C45 C44 C43 177.9(5) . . . . ?
C51 O2 C52 C53 8.2(8) . . . . ?
C51 O2 C52 C57 -171.3(5) . . . . ?
C79 C78 C77 C76 0.0 . . . . ?
C78 C79 C80 C81 0.0 . . . . ?
C78 C77 C76 C75 177.6(3) . . . . ?
C78 C77 C76 C81 0.0 . . . . ?
C77 C76 C81 C80 0.0 . . . . ?
C76 C75 C74 C73 179.4(4) . . . . ?
C76 C81 C80 C79 0.0 . . . . ?
C80 C79 C78 C77 0.0 . . . . ?
C49 C43 C44 C45 -177.5(6) . . . . ?
C4 C5 C6 C7 -1.0(8) . . . . ?
C41 C36 C35 C34 178.5(5) . . . . ?
C91 C86 C85 C84 -179.1(5) . . . . ?
C91 C86 C87 C88 178.2(5) . . . . ?
C82 O1 C79 C78 -173.3(6) . . . . ?
C82 O1 C79 C80 9.9(8) . . . . ?

loop_
_platon_squeeze_void_nr
_platon_squeeze_void_average_x
_platon_squeeze_void_average_y
_platon_squeeze_void_average_z
_platon_squeeze_void_volume
_platon_squeeze_void_count_electrons
_platon_squeeze_void_content
1 0.084 0.209 0.318 95 22 ' '
2 -0.085 0.790 0.682 94 22 ' '
3 0.474 0.660 0.915 12 0 ' '
4 0.526 0.340 0.085 12 0 ' '
